data_2220029
loop_
_publ_author_name
'Ramesh, P.'
'Subbiahpandi, A.'
'Manikannan, Ramaiyan'
'Muthusubramanian, S.'
'Ponnuswamy, M. N.'

_publ_section_title
4-(Cyclohexylsulfanyl)-1-[(<i>E</i>)-2-(cyclohexylsulfanyl)-1-phenylethenyl]-3-phenyl-1<i>H</i>-pyrazole
_journal_coeditor_code ZL2138
_journal_issue 11
_journal_name_full 'Acta Crystallographica Section E'
_journal_page_first o2132
_journal_page_last o2133
_journal_paper_doi 10.1107/S1600536808033126
_journal_volume 64
_journal_year 2008
_chemical_formula_iupac 'C29 H34 N2 S2'
_chemical_formula_moiety 'C29 H34 N2 S2'
_chemical_formula_sum 'C29 H34 N2 S2'
_chemical_formula_weight 474.70
_chemical_name_systematic 3-phenyl-1<i>H</i>-pyrazole
_space_group_IT_number 19
_symmetry_cell_setting orthorhombic
_symmetry_space_group_name_Hall 'P 2ac 2ab'
_symmetry_space_group_name_H-M 'P 21 21 21'
_atom_sites_solution_hydrogens geom
_atom_sites_solution_primary direct
_atom_sites_solution_secondary difmap
_audit_creation_method SHELXL-97
_cell_angle_alpha 90.00
_cell_angle_beta 90.00
_cell_angle_gamma 90.00
_cell_formula_units_Z 4
_cell_length_a 6.3859(5)
_cell_length_b 19.1596(17)
_cell_length_c 21.337(2)
_cell_measurement_reflns_used 2320
_cell_measurement_temperature 293(2)
_cell_measurement_theta_max 30.28
_cell_measurement_theta_min 1.43
_cell_volume 2610.6(4)
_computing_cell_refinement 'SAINT (Bruker, 2004)'
_computing_data_collection 'APEX2 (Bruker, 2004)'
_computing_data_reduction 'SAINT (Bruker, 2004)'
_computing_molecular_graphics 'ORTEP-3 (Farrugia, 1997)'
_computing_publication_material 'SHELXL97 (Sheldrick, 2008) and PLATON (Spek, 2003)'
_computing_structure_refinement 'SHELXL97 (Sheldrick, 2008)'
_computing_structure_solution 'SHELXS97 (Sheldrick, 2008)'
_diffrn_ambient_temperature 293(2)
_diffrn_measured_fraction_theta_full 1.000
_diffrn_measured_fraction_theta_max 0.998
_diffrn_measurement_device_type 'Bruker APEXII CCD area-detector'
_diffrn_measurement_method '\w and \f'
_diffrn_radiation_monochromator graphite
_diffrn_radiation_source 'fine-focus sealed tube'
_diffrn_radiation_type MoK\a
_diffrn_radiation_wavelength 0.71073
_diffrn_reflns_av_R_equivalents 0.0313
_diffrn_reflns_av_sigmaI/netI 0.0465
_diffrn_reflns_limit_h_max 8
_diffrn_reflns_limit_h_min -9
_diffrn_reflns_limit_k_max 27
_diffrn_reflns_limit_k_min -27
_diffrn_reflns_limit_l_max 21
_diffrn_reflns_limit_l_min -30
_diffrn_reflns_number 19948
_diffrn_reflns_theta_full 25.00
_diffrn_reflns_theta_max 30.28
_diffrn_reflns_theta_min 1.43
_diffrn_standards_decay_% 0
_diffrn_standards_number 0
_exptl_absorpt_coefficient_mu 0.223
_exptl_absorpt_correction_T_max 0.965
_exptl_absorpt_correction_T_min 0.936
_exptl_absorpt_correction_type multi-scan
_exptl_absorpt_process_details '(SADABS; Sheldrick, 2001)'
_exptl_crystal_colour Colorless
_exptl_crystal_density_diffrn 1.208
_exptl_crystal_density_method 'not measured'
_exptl_crystal_description Block
_exptl_crystal_F_000 1016
_exptl_crystal_size_max 0.25
_exptl_crystal_size_mid 0.21
_exptl_crystal_size_min 0.19
_refine_diff_density_max 0.310
_refine_diff_density_min -0.172
_refine_ls_abs_structure_details 'Flack (1983), 3381 Friedel pairs'
_refine_ls_abs_structure_Flack -0.01(8)
_refine_ls_extinction_method none
_refine_ls_goodness_of_fit_ref 1.024
_refine_ls_hydrogen_treatment constr
_refine_ls_matrix_type full
_refine_ls_number_parameters 298
_refine_ls_number_reflns 7787
_refine_ls_number_restraints 0
_refine_ls_restrained_S_all 1.024
_refine_ls_R_factor_all 0.0948
_refine_ls_R_factor_gt 0.0514
_refine_ls_shift/su_max 0.000
_refine_ls_shift/su_mean 0.000
_refine_ls_structure_factor_coef Fsqd
_refine_ls_weighting_details 'calc w=1/[\s^2^(Fo^2^)+(0.0724P)^2^+0.1893P] where P=(Fo^2^+2Fc^2^)/3'
_refine_ls_weighting_scheme calc
_refine_ls_wR_factor_gt 0.1192
_refine_ls_wR_factor_ref 0.1489
_reflns_number_gt 4945
_reflns_number_total 7787
_reflns_threshold_expression I>2\s(I)
_cod_data_source_file zl2138.cif
_cod_data_source_block I
_cod_original_cell_volume 2610.7(4)
_cod_database_code 2220029
_cod_database_fobs_code 2220029

loop_
_symmetry_equiv_pos_as_xyz
'x, y, z'
'-x+1/2, -y, z+1/2'
'-x, y+1/2, -z+1/2'
'x+1/2, -y+1/2, -z'

loop_
_atom_site_type_symbol
_atom_site_label
_atom_site_fract_x
_atom_site_fract_y
_atom_site_fract_z
_atom_site_U_iso_or_equiv
_atom_site_adp_type
_atom_site_calc_flag
_atom_site_refinement_flags
_atom_site_occupancy
S S1 1.40978(12) 0.48628(4) 0.39564(3) 0.0608(2) Uani d . 1
S S2 0.40247(11) 0.64092(3) 0.23133(3) 0.05671(18) Uani d . 1
N N1 0.8399(3) 0.61798(10) 0.36277(10) 0.0481(5) Uani d . 1
N N2 0.8853(3) 0.56795(10) 0.32015(9) 0.0467(4) Uani d . 1
C C3 0.7544(4) 0.57046(13) 0.27104(12) 0.0490(5) Uani d . 1
H H3 0.7592 0.5416 0.2360 0.059 Uiso calc R 1
C C4 0.6130(4) 0.62265(12) 0.28137(11) 0.0480(5) Uani d . 1
C C5 0.6735(4) 0.65155(12) 0.33978(11) 0.0466(5) Uani d . 1
C C6 1.0582(4) 0.52201(12) 0.33064(11) 0.0450(5) Uani d . 1
C C7 1.1971(4) 0.53826(14) 0.37473(12) 0.0532(6) Uani d . 1
H H7 1.1795 0.5803 0.3959 0.064 Uiso calc R 1
C C8 1.4367(4) 0.51105(14) 0.47716(13) 0.0548(6) Uani d . 1
H H8 1.4470 0.5620 0.4798 0.066 Uiso calc R 1
C C9 1.2542(5) 0.4872(2) 0.51640(15) 0.0790(10) Uani d . 1
H H9A 1.2377 0.4372 0.5117 0.095 Uiso calc R 1
H H9B 1.1275 0.5093 0.5011 0.095 Uiso calc R 1
C C10 1.2808(6) 0.5042(3) 0.58490(18) 0.1023(14) Uani d . 1
H H10A 1.1638 0.4854 0.6085 0.123 Uiso calc R 1
H H10B 1.2823 0.5544 0.5906 0.123 Uiso calc R 1
C C11 1.4836(5) 0.4733(2) 0.60921(17) 0.0874(10) Uani d . 1
H H11A 1.5042 0.4877 0.6524 0.105 Uiso calc R 1
H H11B 1.4741 0.4228 0.6084 0.105 Uiso calc R 1
C C12 1.6674(5) 0.49605(19) 0.57090(18) 0.0821(10) Uani d . 1
H H12A 1.7925 0.4729 0.5862 0.098 Uiso calc R 1
H H12B 1.6870 0.5460 0.5758 0.098 Uiso calc R 1
C C13 1.6387(4) 0.47926(18) 0.50208(15) 0.0691(8) Uani d . 1
H H13A 1.6350 0.4290 0.4965 0.083 Uiso calc R 1
H H13B 1.7566 0.4974 0.4785 0.083 Uiso calc R 1
C C14 1.0638(4) 0.45828(13) 0.29141(11) 0.0477(5) Uani d . 1
C C15 1.2456(4) 0.44122(15) 0.25948(13) 0.0584(7) Uani d . 1
H H15 1.3617 0.4705 0.2614 0.070 Uiso calc R 1
C C16 1.2534(5) 0.38010(18) 0.22451(14) 0.0707(8) Uani d . 1
H H16 1.3757 0.3683 0.2033 0.085 Uiso calc R 1
C C17 1.0840(6) 0.33739(16) 0.22097(15) 0.0765(9) Uani d . 1
H H17 1.0904 0.2965 0.1975 0.092 Uiso calc R 1
C C18 0.9053(6) 0.35457(15) 0.25173(15) 0.0728(8) Uani d . 1
H H18 0.7890 0.3255 0.2488 0.087 Uiso calc R 1
C C19 0.8942(5) 0.41443(14) 0.28721(13) 0.0589(6) Uani d . 1
H H19 0.7713 0.4252 0.3085 0.071 Uiso calc R 1
C C20 0.5010(4) 0.71168(13) 0.18284(13) 0.0502(6) Uani d . 1
H H20 0.5267 0.7524 0.2096 0.060 Uiso calc R 1
C C21 0.6984(5) 0.69469(18) 0.14829(16) 0.0715(9) Uani d . 1
H H21A 0.6779 0.6526 0.1238 0.086 Uiso calc R 1
H H21B 0.8100 0.6860 0.1781 0.086 Uiso calc R 1
C C22 0.7614(5) 0.7546(2) 0.10494(18) 0.0823(10) Uani d . 1
H H22A 0.7965 0.7953 0.1299 0.099 Uiso calc R 1
H H22B 0.8850 0.7413 0.0814 0.099 Uiso calc R 1
C C23 0.5874(6) 0.7732(2) 0.05995(16) 0.0823(9) Uani d . 1
H H23A 0.6285 0.8133 0.0351 0.099 Uiso calc R 1
H H23B 0.5630 0.7344 0.0316 0.099 Uiso calc R 1
C C24 0.3890(5) 0.78953(16) 0.09496(17) 0.0755(9) Uani d . 1
H H24A 0.2776 0.7990 0.0653 0.091 Uiso calc R 1
H H24B 0.4097 0.8310 0.1202 0.091 Uiso calc R 1
C C25 0.3260(4) 0.72955(15) 0.13670(15) 0.0613(7) Uani d . 1
H H25A 0.2947 0.6890 0.1112 0.074 Uiso calc R 1
H H25B 0.2004 0.7419 0.1597 0.074 Uiso calc R 1
C C26 0.5914(4) 0.71108(11) 0.37568(11) 0.0478(5) Uani d . 1
C C27 0.3886(5) 0.73724(14) 0.36781(15) 0.0626(7) Uani d . 1
H H27 0.2979 0.7165 0.3392 0.075 Uiso calc R 1
C C28 0.3239(5) 0.79383(15) 0.40263(17) 0.0736(9) Uani d . 1
H H28 0.1905 0.8119 0.3961 0.088 Uiso calc R 1
C C29 0.4492(6) 0.82374(16) 0.44595(16) 0.0739(9) Uani d . 1
H H29 0.4020 0.8617 0.4692 0.089 Uiso calc R 1
C C30 0.6466(6) 0.79767(16) 0.45541(16) 0.0755(9) Uani d . 1
H H30 0.7335 0.8175 0.4855 0.091 Uiso calc R 1
C C31 0.7160(5) 0.74201(14) 0.42013(14) 0.0625(7) Uani d . 1
H H31 0.8506 0.7250 0.4266 0.075 Uiso calc R 1

loop_
_atom_site_aniso_label
_atom_site_aniso_U_11
_atom_site_aniso_U_22
_atom_site_aniso_U_33
_atom_site_aniso_U_12
_atom_site_aniso_U_13
_atom_site_aniso_U_23
S1 0.0537(3) 0.0746(4) 0.0542(4) 0.0223(3) -0.0076(3) -0.0031(3)
S2 0.0476(3) 0.0660(4) 0.0565(4) -0.0031(3) -0.0134(3) 0.0156(3)
N1 0.0514(11) 0.0490(10) 0.0439(11) 0.0077(8) -0.0057(9) 0.0028(9)
N2 0.0481(11) 0.0523(10) 0.0396(10) 0.0112(9) -0.0039(9) 0.0015(8)
C3 0.0512(13) 0.0583(13) 0.0375(12) 0.0060(11) -0.0024(11) 0.0043(11)
C4 0.0468(12) 0.0525(12) 0.0446(13) 0.0036(10) -0.0073(11) 0.0103(10)
C5 0.0483(12) 0.0474(12) 0.0440(13) 0.0046(10) -0.0028(10) 0.0095(10)
C6 0.0436(12) 0.0500(12) 0.0413(12) 0.0083(10) 0.0026(10) 0.0077(10)
C7 0.0522(14) 0.0550(13) 0.0524(15) 0.0113(11) -0.0070(12) 0.0019(12)
C8 0.0525(14) 0.0580(13) 0.0539(14) 0.0098(11) -0.0140(12) -0.0015(12)
C9 0.0445(14) 0.131(3) 0.0620(19) 0.0160(17) -0.0067(13) -0.0031(19)
C10 0.076(2) 0.172(4) 0.059(2) 0.041(3) -0.0054(18) 0.001(2)
C11 0.073(2) 0.124(3) 0.065(2) 0.014(2) -0.0145(18) 0.017(2)
C12 0.0695(19) 0.091(2) 0.085(2) -0.0139(17) -0.0374(18) 0.0172(19)
C13 0.0418(15) 0.091(2) 0.075(2) -0.0011(13) -0.0132(13) 0.0102(17)
C14 0.0514(13) 0.0534(12) 0.0383(12) 0.0087(11) 0.0007(10) 0.0052(10)
C15 0.0529(14) 0.0738(17) 0.0485(15) 0.0122(12) 0.0076(12) 0.0020(13)
C16 0.0710(18) 0.089(2) 0.0520(17) 0.0305(17) 0.0058(15) -0.0081(15)
C17 0.095(2) 0.0715(18) 0.0629(19) 0.0181(19) -0.008(2) -0.0199(15)
C18 0.078(2) 0.0649(17) 0.076(2) -0.0043(16) -0.0062(19) -0.0089(15)
C19 0.0571(14) 0.0597(14) 0.0598(16) 0.0037(13) 0.0053(14) -0.0028(12)
C20 0.0465(12) 0.0551(13) 0.0489(14) 0.0034(10) -0.0100(11) 0.0050(11)
C21 0.0566(16) 0.094(2) 0.0641(19) 0.0183(15) 0.0000(15) 0.0214(17)
C22 0.0532(16) 0.115(3) 0.079(2) 0.0054(17) 0.0047(16) 0.034(2)
C23 0.082(2) 0.101(2) 0.0641(19) 0.003(2) -0.0034(19) 0.0330(17)
C24 0.0654(18) 0.0767(19) 0.084(2) 0.0102(16) -0.0185(18) 0.0206(16)
C25 0.0490(14) 0.0675(16) 0.0673(18) 0.0021(12) -0.0159(13) 0.0154(14)
C26 0.0527(13) 0.0439(11) 0.0469(13) 0.0055(11) 0.0008(11) 0.0104(10)
C27 0.0570(15) 0.0603(15) 0.0705(18) 0.0097(13) -0.0064(15) 0.0051(13)
C28 0.075(2) 0.0659(17) 0.080(2) 0.0235(15) 0.0031(18) 0.0023(16)
C29 0.095(2) 0.0579(16) 0.069(2) 0.0210(16) 0.0033(19) -0.0031(15)
C30 0.094(2) 0.0654(18) 0.067(2) 0.0087(16) -0.0096(17) -0.0061(15)
C31 0.0674(18) 0.0601(16) 0.0600(17) 0.0098(14) -0.0075(14) -0.0014(13)

loop_
_atom_type_symbol
_atom_type_description
_atom_type_scat_dispersion_real
_atom_type_scat_dispersion_imag
_atom_type_scat_source
C C 0.0033 0.0016 'International Tables Vol C Tables 4.2.6.8 and 6.1.1.4'
H H 0.0000 0.0000 'International Tables Vol C Tables 4.2.6.8 and 6.1.1.4'
N N 0.0061 0.0033 'International Tables Vol C Tables 4.2.6.8 and 6.1.1.4'
S S 0.1246 0.1234 'International Tables Vol C Tables 4.2.6.8 and 6.1.1.4'

loop_
_geom_angle_atom_site_label_1
_geom_angle_atom_site_label_2
_geom_angle_atom_site_label_3
_geom_angle
C7 S1 C8 99.80(12)
C4 S2 C20 103.31(11)
C5 N1 N2 105.4(2)
C3 N2 N1 111.50(19)
C3 N2 C6 128.7(2)
N1 N2 C6 119.76(19)
N2 C3 C4 108.2(2)
N2 C3 H3 125.9
C4 C3 H3 125.9
C3 C4 C5 104.3(2)
C3 C4 S2 123.7(2)
C5 C4 S2 131.83(19)
N1 C5 C4 110.6(2)
N1 C5 C26 117.8(2)
C4 C5 C26 131.6(2)
C7 C6 N2 118.8(2)
C7 C6 C14 125.2(2)
N2 C6 C14 116.0(2)
C6 C7 S1 124.6(2)
C6 C7 H7 117.7
S1 C7 H7 117.7
C9 C8 C13 109.9(2)
C9 C8 S1 112.4(2)
C13 C8 S1 108.1(2)
C9 C8 H8 108.8
C13 C8 H8 108.8
S1 C8 H8 108.8
C8 C9 C10 112.8(3)
C8 C9 H9A 109.0
C10 C9 H9A 109.0
C8 C9 H9B 109.0
C10 C9 H9B 109.0
H9A C9 H9B 107.8
C9 C10 C11 110.1(3)
C9 C10 H10A 109.6
C11 C10 H10A 109.6
C9 C10 H10B 109.6
C11 C10 H10B 109.6
H10A C10 H10B 108.1
C12 C11 C10 111.7(3)
C12 C11 H11A 109.3
C10 C11 H11A 109.3
C12 C11 H11B 109.3
C10 C11 H11B 109.3
H11A C11 H11B 107.9
C11 C12 C13 111.9(3)
C11 C12 H12A 109.2
C13 C12 H12A 109.2
C11 C12 H12B 109.2
C13 C12 H12B 109.2
H12A C12 H12B 107.9
C12 C13 C8 110.9(3)
C12 C13 H13A 109.5
C8 C13 H13A 109.5
C12 C13 H13B 109.5
C8 C13 H13B 109.5
H13A C13 H13B 108.1
C19 C14 C15 119.0(2)
C19 C14 C6 121.5(2)
C15 C14 C6 119.5(2)
C14 C15 C16 119.5(3)
C14 C15 H15 120.2
C16 C15 H15 120.2
C17 C16 C15 120.6(3)
C17 C16 H16 119.7
C15 C16 H16 119.7
C18 C17 C16 119.8(3)
C18 C17 H17 120.1
C16 C17 H17 120.1
C17 C18 C19 120.8(3)
C17 C18 H18 119.6
C19 C18 H18 119.6
C14 C19 C18 120.3(3)
C14 C19 H19 119.8
C18 C19 H19 119.8
C21 C20 C25 110.3(2)
C21 C20 S2 114.20(19)
C25 C20 S2 106.29(18)
C21 C20 H20 108.6
C25 C20 H20 108.6
S2 C20 H20 108.6
C20 C21 C22 110.9(3)
C20 C21 H21A 109.5
C22 C21 H21A 109.5
C20 C21 H21B 109.5
C22 C21 H21B 109.5
H21A C21 H21B 108.0
C23 C22 C21 111.6(3)
C23 C22 H22A 109.3
C21 C22 H22A 109.3
C23 C22 H22B 109.3
C21 C22 H22B 109.3
H22A C22 H22B 108.0
C24 C23 C22 110.7(3)
C24 C23 H23A 109.5
C22 C23 H23A 109.5
C24 C23 H23B 109.5
C22 C23 H23B 109.5
H23A C23 H23B 108.1
C23 C24 C25 111.0(3)
C23 C24 H24A 109.4
C25 C24 H24A 109.4
C23 C24 H24B 109.4
C25 C24 H24B 109.4
H24A C24 H24B 108.0
C24 C25 C20 110.9(2)
C24 C25 H25A 109.5
C20 C25 H25A 109.5
C24 C25 H25B 109.5
C20 C25 H25B 109.5
H25A C25 H25B 108.1
C31 C26 C27 117.7(2)
C31 C26 C5 119.2(2)
C27 C26 C5 123.1(2)
C28 C27 C26 119.7(3)
C28 C27 H27 120.2
C26 C27 H27 120.2
C29 C28 C27 121.7(3)
C29 C28 H28 119.1
C27 C28 H28 119.1
C28 C29 C30 119.4(3)
C28 C29 H29 120.3
C30 C29 H29 120.3
C29 C30 C31 119.8(3)
C29 C30 H30 120.1
C31 C30 H30 120.1
C26 C31 C30 121.7(3)
C26 C31 H31 119.2
C30 C31 H31 119.2

loop_
_geom_bond_atom_site_label_1
_geom_bond_atom_site_label_2
_geom_bond_distance
S1 C7 1.742(2)
S1 C8 1.811(3)
S2 C4 1.752(2)
S2 C20 1.818(3)
N1 C5 1.335(3)
N1 N2 1.353(3)
N2 C3 1.341(3)
N2 C6 1.429(3)
C3 C4 1.365(3)
C3 H3 0.9300
C4 C5 1.417(3)
C5 C26 1.471(3)
C6 C7 1.330(3)
C6 C14 1.481(3)
C7 H7 0.9300
C8 C9 1.506(4)
C8 C13 1.522(4)
C8 H8 0.9800
C9 C10 1.507(5)
C9 H9A 0.9700
C9 H9B 0.9700
C10 C11 1.515(5)
C10 H10A 0.9700
C10 H10B 0.9700
C11 C12 1.495(5)
C11 H11A 0.9700
C11 H11B 0.9700
C12 C13 1.514(5)
C12 H12A 0.9700
C12 H12B 0.9700
C13 H13A 0.9700
C13 H13B 0.9700
C14 C19 1.374(4)
C14 C15 1.385(3)
C15 C16 1.390(4)
C15 H15 0.9300
C16 C17 1.359(5)
C16 H16 0.9300
C17 C18 1.357(5)
C17 H17 0.9300
C18 C19 1.376(4)
C18 H18 0.9300
C19 H19 0.9300
C20 C21 1.496(4)
C20 C25 1.528(3)
C20 H20 0.9800
C21 C22 1.529(4)
C21 H21A 0.9700
C21 H21B 0.9700
C22 C23 1.511(4)
C22 H22A 0.9700
C22 H22B 0.9700
C23 C24 1.504(5)
C23 H23A 0.9700
C23 H23B 0.9700
C24 C25 1.508(4)
C24 H24A 0.9700
C24 H24B 0.9700
C25 H25A 0.9700
C25 H25B 0.9700
C26 C31 1.373(4)
C26 C27 1.399(4)
C27 C28 1.378(4)
C27 H27 0.9300
C28 C29 1.350(5)
C28 H28 0.9300
C29 C30 1.371(5)
C29 H29 0.9300
C30 C31 1.379(4)
C30 H30 0.9300
C31 H31 0.9300

loop_
_geom_hbond_atom_site_label_D
_geom_hbond_atom_site_label_H
_geom_hbond_atom_site_label_A
_geom_hbond_site_symmetry_A
_geom_hbond_distance_DH
_geom_hbond_distance_HA
_geom_hbond_distance_DA
_geom_hbond_angle_DHA
C7 H7 N1 1 0.93 2.40 2.760(4) 103
C27 H27 S2 1 0.93 2.80 3.450(4) 128
C31 H31 N1 1 0.93 2.46 2.786(4) 101

loop_
_geom_torsion_atom_site_label_1
_geom_torsion_atom_site_label_2
_geom_torsion_atom_site_label_3
_geom_torsion_atom_site_label_4
_geom_torsion
C5 N1 N2 C3 1.2(3)
C5 N1 N2 C6 179.9(2)
N1 N2 C3 C4 -1.5(3)
C6 N2 C3 C4 179.9(2)
N2 C3 C4 C5 1.1(3)
N2 C3 C4 S2 -175.90(18)
C20 S2 C4 C3 -96.9(2)
C20 S2 C4 C5 86.9(3)
N2 N1 C5 C4 -0.4(3)
N2 N1 C5 C26 -178.1(2)
C3 C4 C5 N1 -0.5(3)
S2 C4 C5 N1 176.23(19)
C3 C4 C5 C26 176.9(3)
S2 C4 C5 C26 -6.4(4)
C3 N2 C6 C7 164.4(2)
N1 N2 C6 C7 -14.1(3)
C3 N2 C6 C14 -16.9(3)
N1 N2 C6 C14 164.5(2)
N2 C6 C7 S1 177.14(18)
C14 C6 C7 S1 -1.4(4)
C8 S1 C7 C6 -150.7(2)
C7 S1 C8 C9 67.3(2)
C7 S1 C8 C13 -171.3(2)
C13 C8 C9 C10 56.4(4)
S1 C8 C9 C10 176.9(3)
C8 C9 C10 C11 -55.9(5)
C9 C10 C11 C12 54.5(5)
C10 C11 C12 C13 -55.3(4)
C11 C12 C13 C8 55.5(4)
C9 C8 C13 C12 -55.1(3)
S1 C8 C13 C12 -178.1(2)
C7 C6 C14 C19 126.5(3)
N2 C6 C14 C19 -52.1(3)
C7 C6 C14 C15 -51.7(4)
N2 C6 C14 C15 129.7(2)
C19 C14 C15 C16 -0.6(4)
C6 C14 C15 C16 177.7(2)
C14 C15 C16 C17 0.6(4)
C15 C16 C17 C18 0.1(5)
C16 C17 C18 C19 -0.8(5)
C15 C14 C19 C18 -0.1(4)
C6 C14 C19 C18 -178.3(3)
C17 C18 C19 C14 0.8(5)
C4 S2 C20 C21 57.0(2)
C4 S2 C20 C25 178.85(19)
C25 C20 C21 C22 56.0(4)
S2 C20 C21 C22 175.7(2)
C20 C21 C22 C23 -55.8(4)
C21 C22 C23 C24 55.3(4)
C22 C23 C24 C25 -56.3(4)
C23 C24 C25 C20 57.3(4)
C21 C20 C25 C24 -57.3(3)
S2 C20 C25 C24 178.4(2)
N1 C5 C26 C31 18.0(3)
C4 C5 C26 C31 -159.2(3)
N1 C5 C26 C27 -160.5(2)
C4 C5 C26 C27 22.3(4)
C31 C26 C27 C28 2.3(4)
C5 C26 C27 C28 -179.1(3)
C26 C27 C28 C29 -2.1(5)
C27 C28 C29 C30 0.5(5)
C28 C29 C30 C31 0.9(5)
C27 C26 C31 C30 -1.0(4)
C5 C26 C31 C30 -179.6(3)
C29 C30 C31 C26 -0.6(5)

loop_
_cod_related_entry_id
_cod_related_entry_database
_cod_related_entry_code
1 ChemSpider 24740952
